data_4110318
loop_
_publ_author_name
'Tamotsu Takahashi'
'Ken Kashima'
'Shi Li'
'Kiyohiko Nakajima'
'Ken-ichiro Kanno'

_publ_section_title
;
 Isolation of 6,13-Dipropylpentacene and Its Tautomerization
;
_journal_name_full 'Journal of the American Chemical Society'
_journal_page_first 15752
_journal_page_last 15753
_journal_paper_doi 10.1021/ja076819v
_journal_volume 129
_journal_year 2007
_chemical_formula_moiety 'C28 H26 '
_chemical_formula_sum 'C28 H26'
_chemical_formula_weight 362.51
_space_group_IT_number 14
_symmetry_cell_setting monoclinic
_symmetry_Int_Tables_number 14
_symmetry_space_group_name_Hall '-P 2yn'
_symmetry_space_group_name_H-M 'P 1 21/n 1'
_cell_angle_alpha 90.0000
_cell_angle_beta 100.583(5)
_cell_angle_gamma 90.0000
_cell_formula_units_Z 2
_cell_length_a 11.394(2)
_cell_length_b 5.1116(11)
_cell_length_c 16.983(4)
_cell_measurement_reflns_used 5782
_cell_measurement_temperature 298.1
_cell_measurement_theta_max 28.0
_cell_measurement_theta_min 3.3
_cell_volume 972.3(4)
_computing_cell_refinement PROCESS-AUTO
_computing_data_collection PROCESS-AUTO
_computing_data_reduction CrystalStructure
_computing_publication_material 'CrystalStructure 3.8'
_computing_structure_refinement CRYSTALS
_computing_structure_solution SIR2004
_diffrn_detector_area_resol_mean 6.85
_diffrn_measured_fraction_theta_full 0.996
_diffrn_measured_fraction_theta_max 0.996
_diffrn_measurement_device_type 'Rigaku SCXmini'
_diffrn_measurement_method \w
_diffrn_radiation_type 'Mo K\a'
_diffrn_radiation_wavelength 0.71075
_diffrn_reflns_av_R_equivalents 0.123
_diffrn_reflns_limit_h_max 14
_diffrn_reflns_limit_h_min -14
_diffrn_reflns_limit_k_max 6
_diffrn_reflns_limit_k_min -6
_diffrn_reflns_limit_l_max 22
_diffrn_reflns_limit_l_min -22
_diffrn_reflns_number 8921
_diffrn_reflns_theta_full 27.47
_diffrn_reflns_theta_max 27.47
_exptl_absorpt_coefficient_mu 0.069
_exptl_absorpt_correction_T_max 0.993
_exptl_absorpt_correction_T_min 0.987
_exptl_absorpt_correction_type multi-scan
_exptl_absorpt_process_details 'Jacobson, R. (1998) Private communication'
_exptl_crystal_colour brown
_exptl_crystal_density_diffrn 1.238
_exptl_crystal_description Prism
_exptl_crystal_F_000 388.00
_exptl_crystal_size_max 0.20
_exptl_crystal_size_mid 0.15
_exptl_crystal_size_min 0.10
_refine_diff_density_max 0.89
_refine_diff_density_min -1.04
_refine_ls_extinction_coef 104(17)
_refine_ls_extinction_method 'Larson (1970) Crystallographic Computing eq. 22'
_refine_ls_goodness_of_fit_ref 1.013
_refine_ls_hydrogen_treatment refall
_refine_ls_number_parameters 180
_refine_ls_number_reflns 3250
_refine_ls_R_factor_gt 0.0998
_refine_ls_shift/su_max 0.0005
_refine_ls_structure_factor_coef F
_refine_ls_weighting_details 'w = 1/[0.0001Fo^2^ + 2.5000\s(Fo^2^) + 2.5000]'
_refine_ls_weighting_scheme calc
_refine_ls_wR_factor_ref 0.1084
_reflns_number_gt 3161
_reflns_number_total 2224
_reflns_threshold_expression F^2^>2.0\s(F^2^)
_cod_data_source_file ja076819v-file001.cif
_cod_data_source_block '_tt70_in_P21/n'
_cod_original_formula_sum 'C28 H26 '
_cod_database_code 4110318

loop_
_symmetry_equiv_pos_site_id
_symmetry_equiv_pos_as_xyz
1 +X,+Y,+Z
2 1/2-X,1/2+Y,1/2-Z
3 -X,-Y,-Z
4 1/2+X,1/2-Y,1/2+Z

loop_
_atom_site_label
_atom_site_type_symbol
_atom_site_fract_x
_atom_site_fract_y
_atom_site_fract_z
_atom_site_U_iso_or_equiv
_atom_site_adp_type
_atom_site_occupancy
_atom_site_symmetry_multiplicity
_atom_site_calc_flag
C(1) C 1.0527(3) 0.0556(7) 0.9311(2) 0.0471(13) Uani 1.00 1 d
C(2) C 0.9515(3) 0.1931(7) 0.9428(2) 0.0524(14) Uani 1.00 1 d
C(3) C 0.8962(3) 0.3884(7) 0.8881(2) 0.0518(14) Uani 1.00 1 d
C(4) C 0.7988(3) 0.5311(7) 0.8994(2) 0.0516(14) Uani 1.00 1 d
C(5) C 0.7463(4) 0.7292(8) 0.8443(2) 0.0539(15) Uani 1.00 1 d
C(6) C 0.6526(4) 0.8726(9) 0.8588(2) 0.0627(17) Uani 1.00 1 d
C(7) C 0.6017(4) 0.8219(9) 0.9282(2) 0.0696(18) Uani 1.00 1 d
C(8) C 0.6477(3) 0.6375(8) 0.9809(2) 0.0598(16) Uani 1.00 1 d
C(9) C 0.7474(3) 0.4862(7) 0.9696(2) 0.0497(14) Uani 1.00 1 d
C(10) C 0.7966(3) 0.2954(8) 1.0233(2) 0.0544(14) Uani 1.00 1 d
C(11) C 0.8976(3) 0.1429(7) 1.0136(2) 0.0462(13) Uani 1.00 1 d
C(12) C 1.1109(4) 0.1050(9) 0.8588(2) 0.0547(15) Uani 1.00 1 d
C(13) C 1.0596(5) -0.0619(9) 0.7861(2) 0.0618(16) Uani 1.00 1 d
C(14) C 1.1188(6) -0.0095(13) 0.7143(3) 0.083(2) Uani 1.00 1 d
H(1) H 0.933(2) 0.413(5) 0.8398(17) 0.040(9) Uiso 1.00 1 c
H(2) H 0.782(2) 0.767(5) 0.7970(19) 0.057(11) Uiso 1.00 1 c
H(3) H 0.619(2) 1.000(5) 0.8216(17) 0.045(11) Uiso 1.00 1 c
H(4) H 0.528(3) 0.927(6) 0.934(2) 0.068(13) Uiso 1.00 1 c
H(5) H 0.620(2) 0.586(5) 1.0311(17) 0.038(9) Uiso 1.00 1 c
H(6) H 0.760(2) 0.253(4) 1.0753(16) 0.029(8) Uiso 1.00 1 c
H(7) H 1.094(2) 0.288(5) 0.8422(16) 0.044(10) Uiso 1.00 1 c
H(8) H 1.201(3) 0.073(7) 0.869(2) 0.092(16) Uiso 1.00 1 c
H(9) H 0.956(5) -0.034(8) 0.764(2) 0.16(2) Uiso 1.00 1 c
H(10) H 1.069(2) -0.233(6) 0.8052(18) 0.056(12) Uiso 1.00 1 c
H(11) H 1.106(4) 0.188(9) 0.692(2) 0.15(2) Uiso 1.00 1 c
H(12) H 1.203(3) -0.025(8) 0.726(2) 0.11(2) Uiso 1.00 1 c
H(13) H 1.088(3) -0.143(8) 0.665(3) 0.13(2) Uiso 1.00 1 c

loop_
_atom_site_aniso_label
_atom_site_aniso_U_11
_atom_site_aniso_U_22
_atom_site_aniso_U_33
_atom_site_aniso_U_12
_atom_site_aniso_U_13
_atom_site_aniso_U_23
C(1) 0.050(2) 0.044(2) 0.046(2) -0.015(2) 0.006(2) -0.003(2)
C(2) 0.054(3) 0.061(2) 0.044(2) -0.010(2) 0.013(2) -0.002(2)
C(3) 0.062(3) 0.056(2) 0.039(2) -0.014(2) 0.014(2) 0.001(2)
C(4) 0.060(3) 0.053(2) 0.039(2) -0.007(2) 0.002(2) -0.007(2)
C(5) 0.057(3) 0.062(3) 0.045(2) -0.010(2) 0.013(2) -0.004(2)
C(6) 0.068(3) 0.057(3) 0.057(3) 0.004(2) -0.003(2) -0.001(2)
C(7) 0.064(3) 0.087(3) 0.058(3) 0.005(3) 0.013(2) -0.000(2)
C(8) 0.054(3) 0.078(3) 0.048(2) -0.007(2) 0.010(2) 0.003(2)
C(9) 0.047(2) 0.054(2) 0.048(2) -0.002(2) 0.008(2) -0.008(2)
C(10) 0.065(3) 0.057(2) 0.042(2) -0.011(2) 0.011(2) -0.003(2)
C(11) 0.054(3) 0.043(2) 0.041(2) -0.016(2) 0.009(2) -0.009(2)
C(12) 0.069(3) 0.050(2) 0.049(2) -0.003(2) 0.021(2) 0.003(2)
C(13) 0.088(4) 0.054(3) 0.045(2) -0.008(3) 0.017(2) 0.002(2)
C(14) 0.092(4) 0.107(5) 0.053(3) 0.001(4) 0.025(3) 0.003(3)

loop_
_atom_type_symbol
_atom_type_description
_atom_type_scat_dispersion_real
_atom_type_scat_dispersion_imag
_atom_type_scat_source
C C 0.003 0.002
;
International Tables for Crystallography
(1992, Vol. C, Tables 4.2.6.8 and 6.1.1.4)
;
H H 0.000 0.000
;
International Tables for Crystallography
(1992, Vol. C, Table 6.1.1.4)
;

loop_
_geom_angle_atom_site_label_1
_geom_angle_atom_site_label_2
_geom_angle_atom_site_label_3
_geom_angle
_geom_angle_publ_flag
_geom_angle_site_symmetry_1
_geom_angle_site_symmetry_3
C(2) C(1) C(11) 120.2(3) yes . 3_757
C(2) C(1) C(12) 121.7(3) yes . .
C(11) C(1) C(12) 118.1(3) yes 3_757 .
C(1) C(2) C(3) 122.5(3) yes . .
C(1) C(2) C(11) 120.6(3) yes . .
C(3) C(2) C(11) 116.9(3) yes . .
C(2) C(3) C(4) 123.5(4) yes . .
C(3) C(4) C(5) 122.4(4) yes . .
C(3) C(4) C(9) 119.7(3) yes . .
C(5) C(4) C(9) 118.0(3) yes . .
C(4) C(5) C(6) 120.8(4) yes . .
C(5) C(6) C(7) 120.3(4) yes . .
C(6) C(7) C(8) 120.7(4) yes . .
C(7) C(8) C(9) 121.3(4) yes . .
C(4) C(9) C(8) 118.9(3) yes . .
C(4) C(9) C(10) 118.8(3) yes . .
C(8) C(9) C(10) 122.3(4) yes . .
C(9) C(10) C(11) 123.3(4) yes . .
C(1) C(11) C(2) 119.2(3) yes 3_757 .
C(1) C(11) C(10) 123.0(3) yes 3_757 .
C(2) C(11) C(10) 117.8(3) yes . .
C(1) C(12) C(13) 113.7(4) yes . .
C(12) C(13) C(14) 113.0(4) yes . .
C(2) C(3) H(1) 114.9(15) no . .
C(4) C(3) H(1) 121.6(15) no . .
C(4) C(5) H(2) 119.1(17) no . .
C(6) C(5) H(2) 120.1(17) no . .
C(5) C(6) H(3) 120(2) no . .
C(7) C(6) H(3) 120(2) no . .
C(6) C(7) H(4) 117(2) no . .
C(8) C(7) H(4) 123(2) no . .
C(7) C(8) H(5) 127.6(16) no . .
C(9) C(8) H(5) 111.0(16) no . .
C(9) C(10) H(6) 121.2(13) no . .
C(11) C(10) H(6) 115.5(13) no . .
C(1) C(12) H(7) 107.3(18) no . .
C(1) C(12) H(8) 114(2) no . .
C(13) C(12) H(7) 105.9(16) no . .
C(13) C(12) H(8) 106(2) no . .
H(7) C(12) H(8) 110(2) no . .
C(12) C(13) H(9) 114(2) no . .
C(12) C(13) H(10) 103.9(18) no . .
C(14) C(13) H(9) 106(2) no . .
C(14) C(13) H(10) 114(2) no . .
H(9) C(13) H(10) 106(2) no . .
C(13) C(14) H(11) 114(2) no . .
C(13) C(14) H(12) 114(2) no . .
C(13) C(14) H(13) 112(2) no . .
H(11) C(14) H(12) 103(3) no . .
H(11) C(14) H(13) 108(3) no . .
H(12) C(14) H(13) 106(3) no . .

loop_
_geom_bond_atom_site_label_1
_geom_bond_atom_site_label_2
_geom_bond_distance
_geom_bond_publ_flag
_geom_bond_site_symmetry_2
C(1) C(2) 1.395(5) yes .
C(1) C(11) 1.427(5) yes 3_757
C(1) C(12) 1.520(6) yes .
C(2) C(3) 1.429(5) yes .
C(2) C(11) 1.470(5) yes .
C(3) C(4) 1.371(6) yes .
C(4) C(5) 1.433(5) yes .
C(4) C(9) 1.439(6) yes .
C(5) C(6) 1.355(6) yes .
C(6) C(7) 1.430(7) yes .
C(7) C(8) 1.338(6) yes .
C(8) C(9) 1.416(6) yes .
C(9) C(10) 1.382(5) yes .
C(10) C(11) 1.424(5) yes .
C(12) C(13) 1.526(6) yes .
C(13) C(14) 1.522(8) yes .
C(3) H(1) 0.99(3) no .
C(5) H(2) 0.98(3) no .
C(6) H(3) 0.94(2) no .
C(7) H(4) 1.01(3) no .
C(8) H(5) 1.00(3) no .
C(10) H(6) 1.07(2) no .
C(12) H(7) 0.99(3) no .
C(12) H(8) 1.02(3) no .
C(13) H(9) 1.18(5) no .
C(13) H(10) 0.93(3) no .
C(14) H(11) 1.08(5) no .
C(14) H(12) 0.95(4) no .
C(14) H(13) 1.09(4) no .

loop_
_geom_contact_atom_site_label_1
_geom_contact_atom_site_label_2
_geom_contact_distance
_geom_contact_site_symmetry_2
C(1) C(1) 2.877(5) 3_757
C(1) C(2) 2.499(5) 3_757
C(1) C(3) 2.476(5) .
C(1) C(9) 3.480(5) 3_767
C(1) C(10) 2.506(5) 3_757
C(1) C(11) 2.489(6) .
C(1) C(13) 2.549(5) .
C(2) C(1) 2.499(5) 3_757
C(2) C(2) 2.848(5) 3_757
C(2) C(4) 2.467(5) .
C(2) C(5) 3.528(5) 1_545
C(2) C(9) 2.872(5) .
C(2) C(10) 2.479(6) .
C(2) C(11) 2.447(5) 3_757
C(2) C(12) 2.546(6) .
C(2) C(13) 3.391(6) .
C(3) C(1) 2.476(5) .
C(3) C(5) 2.457(5) .
C(3) C(9) 2.429(6) .
C(3) C(10) 2.783(6) .
C(3) C(11) 2.471(5) .
C(3) C(11) 3.551(5) 3_767
C(3) C(12) 2.963(6) .
C(3) C(13) 3.598(6) .
C(4) C(2) 2.467(5) .
C(4) C(6) 2.424(6) .
C(4) C(7) 2.810(6) .
C(4) C(8) 2.459(6) .
C(4) C(10) 2.428(5) .
C(4) C(11) 2.857(5) .
C(5) C(2) 3.528(5) 1_565
C(5) C(3) 2.457(5) .
C(5) C(7) 2.415(7) .
C(5) C(8) 2.796(6) .
C(5) C(9) 2.461(5) .
C(6) C(4) 2.424(6) .
C(6) C(8) 2.406(6) .
C(6) C(9) 2.804(5) .
C(7) C(4) 2.810(6) .
C(7) C(5) 2.415(7) .
C(7) C(9) 2.401(6) .
C(7) C(10) 3.476(6) 1_565
C(7) C(14) 3.578(7) 2_656
C(8) C(4) 2.459(6) .
C(8) C(5) 2.796(6) .
C(8) C(6) 2.406(6) .
C(8) C(10) 2.451(5) .
C(9) C(1) 3.480(5) 3_767
C(9) C(2) 2.872(5) .
C(9) C(3) 2.429(6) .
C(9) C(5) 2.461(5) .
C(9) C(6) 2.804(5) .
C(9) C(7) 2.401(6) .
C(9) C(11) 2.469(5) .
C(10) C(1) 2.506(5) 3_757
C(10) C(2) 2.479(6) .
C(10) C(3) 2.783(6) .
C(10) C(4) 2.428(5) .
C(10) C(7) 3.476(6) 1_545
C(10) C(8) 2.451(5) .
C(10) C(12) 2.921(5) 3_757
C(10) C(13) 3.555(5) 3_757
C(11) C(1) 2.489(6) .
C(11) C(2) 2.447(5) 3_757
C(11) C(3) 2.471(5) .
C(11) C(3) 3.551(5) 3_767
C(11) C(4) 2.857(5) .
C(11) C(9) 2.469(5) .
C(11) C(11) 2.861(5) 3_757
C(11) C(12) 2.528(5) 3_757
C(11) C(13) 3.372(5) 3_757
C(12) C(2) 2.546(6) .
C(12) C(3) 2.963(6) .
C(12) C(10) 2.921(5) 3_757
C(12) C(11) 2.528(5) 3_757
C(12) C(14) 2.541(7) .
C(13) C(1) 2.549(5) .
C(13) C(2) 3.391(6) .
C(13) C(3) 3.598(6) .
C(13) C(10) 3.555(5) 3_757
C(13) C(11) 3.372(5) 3_757
C(14) C(7) 3.578(7) 2_646
C(14) C(12) 2.541(7) .
C(1) H(1) 2.61(2) .
C(1) H(6) 2.67(2) 3_757
C(1) H(7) 2.04(3) .
C(1) H(8) 2.15(4) .
C(1) H(9) 2.89(4) .
C(1) H(10) 2.63(3) .
C(2) H(1) 2.06(2) .
C(2) H(2) 3.58(2) 1_545
C(2) H(6) 3.42(2) .
C(2) H(7) 2.61(3) .
C(2) H(8) 3.36(4) .
C(2) H(9) 3.27(4) .
C(3) H(2) 2.66(2) .
C(3) H(2) 3.47(3) 2_646
C(3) H(3) 3.58(3) 2_646
C(3) H(7) 2.57(3) .
C(3) H(9) 3.18(4) .
C(3) H(10) 3.26(3) 1_565
C(4) H(1) 2.07(3) .
C(4) H(2) 2.10(3) .
C(4) H(2) 3.56(3) 2_646
C(4) H(3) 3.51(2) 1_545
C(4) H(3) 3.27(2) .
C(4) H(5) 3.30(3) .
C(4) H(6) 3.41(2) .
C(5) H(1) 2.68(2) .
C(5) H(1) 3.53(2) 2_656
C(5) H(2) 3.34(3) 2_646
C(5) H(3) 1.99(3) .
C(5) H(4) 3.30(3) .
C(5) H(9) 3.20(5) 1_565
C(5) H(9) 2.99(4) 2_656
C(6) H(1) 3.34(2) 2_656
C(6) H(2) 2.03(3) .
C(6) H(2) 3.51(3) 2_656
C(6) H(4) 2.09(3) .
C(6) H(5) 3.35(2) .
C(6) H(9) 3.04(4) 2_656
C(6) H(11) 3.06(4) 2_656
C(7) H(2) 3.31(3) .
C(7) H(3) 2.07(3) .
C(7) H(4) 3.26(3) 3_677
C(7) H(5) 2.10(2) .
C(7) H(5) 3.44(2) 3_667
C(7) H(6) 3.56(2) 1_565
C(7) H(11) 2.91(4) 2_656
C(7) H(13) 3.39(4) 2_656
C(8) H(3) 3.24(3) .
C(8) H(4) 2.07(3) .
C(8) H(4) 3.49(3) 3_677
C(8) H(5) 3.23(2) 3_667
C(8) H(6) 2.71(2) .
C(8) H(8) 3.16(3) 3_767
C(8) H(13) 3.59(4) 2_656
C(8) H(13) 3.31(5) 4_455
C(9) H(1) 3.34(3) .
C(9) H(2) 3.35(3) .
C(9) H(4) 3.33(3) .
C(9) H(5) 2.00(3) .
C(9) H(6) 2.14(2) .
C(9) H(7) 3.56(2) 3_767
C(9) H(8) 3.51(3) 3_767
C(10) H(5) 2.52(2) .
C(10) H(7) 3.20(2) 3_767
C(10) H(8) 2.62(3) 3_757
C(10) H(10) 3.05(2) 3_757
C(11) H(1) 3.35(3) .
C(11) H(6) 2.11(2) .
C(11) H(7) 3.28(2) 3_757
C(11) H(8) 2.69(4) 3_757
C(11) H(10) 3.07(3) 3_757
C(12) H(1) 2.54(2) .
C(12) H(6) 2.48(2) 3_757
C(12) H(9) 2.28(4) .
C(12) H(10) 1.97(3) .
C(12) H(10) 3.51(3) 1_565
C(12) H(11) 2.86(4) .
C(12) H(12) 2.74(4) .
C(12) H(12) 3.36(4) 2_756
C(12) H(13) 3.50(5) .
C(13) H(1) 3.26(2) 1_545
C(13) H(1) 3.05(2) .
C(13) H(2) 3.32(3) 1_545
C(13) H(3) 3.34(2) 2_636
C(13) H(6) 2.99(2) 3_757
C(13) H(7) 3.46(3) 1_545
C(13) H(7) 2.03(3) .
C(13) H(8) 2.06(3) .
C(13) H(11) 2.19(5) .
C(13) H(12) 2.09(4) .
C(13) H(13) 2.19(5) .
C(14) H(4) 3.55(3) 2_646
C(14) H(5) 3.14(2) 4_554
C(14) H(6) 3.36(2) 4_554
C(14) H(7) 2.71(3) .
C(14) H(8) 2.66(3) .
C(14) H(8) 3.44(4) 2_746
C(14) H(9) 2.17(5) .
C(14) H(10) 2.08(3) .
C(14) H(11) 3.60(4) 2_746
C(14) H(12) 3.37(4) 2_746
C(14) H(12) 3.24(4) 2_756
H(1) C(1) 2.61(2) .
H(1) C(2) 2.06(2) .
H(1) C(4) 2.07(3) .
H(1) C(5) 2.68(2) .
H(1) C(5) 3.53(2) 2_646
H(1) C(6) 3.34(2) 2_646
H(1) C(9) 3.34(3) .
H(1) C(11) 3.35(3) .
H(1) C(12) 2.54(2) .
H(1) C(13) 3.05(2) .
H(1) C(13) 3.26(2) 1_565
H(1) H(2) 2.51(3) .
H(1) H(2) 3.14(3) 2_646
H(1) H(3) 2.73(4) 2_646
H(1) H(7) 1.93(4) .
H(1) H(8) 3.47(4) .
H(1) H(9) 2.66(5) .
H(1) H(9) 3.14(5) 1_565
H(1) H(10) 2.52(4) 1_565
H(2) C(2) 3.58(2) 1_565
H(2) C(3) 2.66(2) .
H(2) C(3) 3.47(3) 2_656
H(2) C(4) 2.10(3) .
H(2) C(4) 3.56(3) 2_656
H(2) C(5) 3.34(3) 2_656
H(2) C(6) 2.03(3) .
H(2) C(6) 3.51(3) 2_646
H(2) C(7) 3.31(3) .
H(2) C(9) 3.35(3) .
H(2) C(13) 3.32(3) 1_565
H(2) H(1) 2.51(3) .
H(2) H(1) 3.14(3) 2_656
H(2) H(2) 3.03(4) 2_646
H(2) H(2) 3.03(4) 2_656
H(2) H(3) 2.31(4) .
H(2) H(3) 2.84(4) 2_646
H(2) H(9) 2.39(6) 1_565
H(2) H(9) 3.12(5) 2_656
H(2) H(10) 3.25(4) 1_565
H(3) C(3) 3.58(3) 2_656
H(3) C(4) 3.27(2) .
H(3) C(4) 3.51(2) 1_565
H(3) C(5) 1.99(3) .
H(3) C(7) 2.07(3) .
H(3) C(8) 3.24(3) .
H(3) C(13) 3.34(2) 2_666
H(3) H(1) 2.73(4) 2_656
H(3) H(2) 2.31(4) .
H(3) H(2) 2.84(4) 2_656
H(3) H(4) 2.36(5) .
H(3) H(7) 3.51(3) 2_656
H(3) H(9) 3.13(5) 2_656
H(3) H(9) 2.84(5) 2_666
H(3) H(10) 3.06(4) 2_666
H(3) H(11) 2.99(5) 2_656
H(3) H(13) 3.02(5) 2_666
H(4) C(5) 3.30(3) .
H(4) C(6) 2.09(3) .
H(4) C(7) 3.26(3) 3_677
H(4) C(8) 2.07(3) .
H(4) C(8) 3.49(3) 3_677
H(4) C(9) 3.33(3) .
H(4) C(14) 3.55(3) 2_656
H(4) H(3) 2.36(5) .
H(4) H(4) 2.56(5) 3_677
H(4) H(5) 2.49(4) .
H(4) H(5) 3.23(4) 3_667
H(4) H(5) 3.13(4) 3_677
H(4) H(6) 3.39(4) 3_667
H(4) H(11) 2.68(5) 2_656
H(4) H(13) 3.49(5) 2_656
H(4) H(13) 2.93(5) 2_666
H(5) C(4) 3.30(3) .
H(5) C(6) 3.35(2) .
H(5) C(7) 2.10(2) .
H(5) C(7) 3.44(2) 3_667
H(5) C(8) 3.23(2) 3_667
H(5) C(9) 2.00(3) .
H(5) C(10) 2.52(2) .
H(5) C(14) 3.14(2) 4_455
H(5) H(4) 2.49(4) .
H(5) H(4) 3.23(4) 3_667
H(5) H(4) 3.13(4) 3_677
H(5) H(5) 2.88(3) 3_667
H(5) H(6) 2.36(3) .
H(5) H(8) 2.97(4) 3_767
H(5) H(11) 3.09(5) 4_455
H(5) H(12) 3.28(4) 4_455
H(5) H(13) 2.38(6) 4_455
H(6) C(1) 2.67(2) 3_757
H(6) C(2) 3.42(2) .
H(6) C(4) 3.41(2) .
H(6) C(7) 3.56(2) 1_545
H(6) C(8) 2.71(2) .
H(6) C(9) 2.14(2) .
H(6) C(11) 2.11(2) .
H(6) C(12) 2.48(2) 3_757
H(6) C(13) 2.99(2) 3_757
H(6) C(14) 3.36(2) 4_455
H(6) H(4) 3.39(4) 3_667
H(6) H(5) 2.36(3) .
H(6) H(7) 3.40(3) 3_757
H(6) H(7) 3.06(3) 3_767
H(6) H(8) 1.92(4) 3_757
H(6) H(8) 3.58(4) 3_767
H(6) H(10) 2.54(3) 3_757
H(6) H(11) 2.89(5) 4_455
H(6) H(12) 3.52(5) 3_757
H(6) H(12) 3.09(5) 4_455
H(6) H(13) 3.35(5) 4_455
H(7) C(1) 2.04(3) .
H(7) C(2) 2.61(3) .
H(7) C(3) 2.57(3) .
H(7) C(9) 3.56(2) 3_767
H(7) C(10) 3.20(2) 3_767
H(7) C(11) 3.28(2) 3_757
H(7) C(13) 2.03(3) .
H(7) C(13) 3.46(3) 1_565
H(7) C(14) 2.71(3) .
H(7) H(1) 1.93(4) .
H(7) H(3) 3.51(3) 2_646
H(7) H(6) 3.40(3) 3_757
H(7) H(6) 3.06(3) 3_767
H(7) H(8) 1.64(4) .
H(7) H(9) 2.49(5) .
H(7) H(10) 2.74(4) .
H(7) H(10) 2.53(4) 1_565
H(7) H(11) 2.64(5) .
H(7) H(12) 2.99(5) .
H(7) H(12) 2.93(5) 2_756
H(8) C(1) 2.15(4) .
H(8) C(2) 3.36(4) .
H(8) C(8) 3.16(3) 3_767
H(8) C(9) 3.51(3) 3_767
H(8) C(10) 2.62(3) 3_757
H(8) C(11) 2.69(4) 3_757
H(8) C(13) 2.06(3) .
H(8) C(14) 2.66(3) .
H(8) C(14) 3.44(4) 2_756
H(8) H(1) 3.47(4) .
H(8) H(5) 2.97(4) 3_767
H(8) H(6) 1.92(4) 3_757
H(8) H(6) 3.58(4) 3_767
H(8) H(7) 1.64(4) .
H(8) H(9) 3.08(6) .
H(8) H(10) 2.30(4) .
H(8) H(11) 3.07(5) .
H(8) H(11) 3.26(6) 2_746
H(8) H(12) 2.49(5) .
H(8) H(12) 2.95(5) 2_756
H(8) H(13) 2.96(6) 2_756
H(9) C(1) 2.89(4) .
H(9) C(2) 3.27(4) .
H(9) C(3) 3.18(4) .
H(9) C(5) 3.20(5) 1_545
H(9) C(5) 2.99(4) 2_646
H(9) C(6) 3.04(4) 2_646
H(9) C(12) 2.28(4) .
H(9) C(14) 2.17(5) .
H(9) H(1) 3.14(5) 1_545
H(9) H(1) 2.66(5) .
H(9) H(2) 2.39(6) 1_545
H(9) H(2) 3.12(5) 2_646
H(9) H(3) 2.84(5) 2_636
H(9) H(3) 3.13(5) 2_646
H(9) H(7) 2.49(5) .
H(9) H(8) 3.08(6) .
H(9) H(10) 1.69(5) .
H(9) H(11) 2.54(7) .
H(9) H(12) 3.00(7) .
H(9) H(13) 2.51(7) .
H(10) C(1) 2.63(3) .
H(10) C(3) 3.26(3) 1_545
H(10) C(10) 3.05(2) 3_757
H(10) C(11) 3.07(3) 3_757
H(10) C(12) 3.51(3) 1_545
H(10) C(12) 1.97(3) .
H(10) C(14) 2.08(3) .
H(10) H(1) 2.52(4) 1_545
H(10) H(2) 3.25(4) 1_545
H(10) H(3) 3.06(4) 2_636
H(10) H(6) 2.54(3) 3_757
H(10) H(7) 2.53(4) 1_545
H(10) H(7) 2.74(4) .
H(10) H(8) 2.30(4) .
H(10) H(9) 1.69(5) .
H(10) H(11) 2.97(6) .
H(10) H(12) 2.45(5) .
H(10) H(12) 3.12(5) 2_746
H(10) H(13) 2.48(6) .
H(11) C(6) 3.06(4) 2_646
H(11) C(7) 2.91(4) 2_646
H(11) C(12) 2.86(4) .
H(11) C(13) 2.19(5) .
H(11) C(14) 3.60(4) 2_756
H(11) H(3) 2.99(5) 2_646
H(11) H(4) 2.68(5) 2_646
H(11) H(5) 3.09(5) 4_554
H(11) H(6) 2.89(5) 4_554
H(11) H(7) 2.64(5) .
H(11) H(8) 3.07(5) .
H(11) H(8) 3.26(6) 2_756
H(11) H(9) 2.54(7) .
H(11) H(10) 2.97(6) .
H(11) H(12) 1.58(6) .
H(11) H(12) 2.78(6) 2_756
H(11) H(13) 1.75(6) .
H(11) H(13) 3.45(6) 1_565
H(12) C(12) 2.74(4) .
H(12) C(12) 3.36(4) 2_746
H(12) C(13) 2.09(4) .
H(12) C(14) 3.24(4) 2_746
H(12) C(14) 3.37(4) 2_756
H(12) H(5) 3.28(4) 4_554
H(12) H(6) 3.52(5) 3_757
H(12) H(6) 3.09(5) 4_554
H(12) H(7) 2.99(5) .
H(12) H(7) 2.93(5) 2_746
H(12) H(8) 2.49(5) .
H(12) H(8) 2.95(5) 2_746
H(12) H(9) 3.00(7) .
H(12) H(10) 2.45(5) .
H(12) H(10) 3.12(5) 2_756
H(12) H(11) 1.58(6) .
H(12) H(11) 2.78(6) 2_746
H(12) H(12) 2.83(5) 2_746
H(12) H(12) 2.83(5) 2_756
H(12) H(13) 1.63(5) .
H(12) H(13) 3.37(5) 2_756
H(13) C(7) 3.39(4) 2_646
H(13) C(8) 3.59(4) 2_646
H(13) C(8) 3.31(5) 4_554
H(13) C(12) 3.50(5) .
H(13) C(13) 2.19(5) .
H(13) H(3) 3.02(5) 2_636
H(13) H(4) 2.93(5) 2_636
H(13) H(4) 3.49(5) 2_646
H(13) H(5) 2.38(6) 4_554
H(13) H(6) 3.35(5) 4_554
H(13) H(8) 2.96(6) 2_746
H(13) H(9) 2.51(7) .
H(13) H(10) 2.48(6) .
H(13) H(11) 3.45(6) 1_545
H(13) H(11) 1.75(6) .
H(13) H(12) 1.63(5) .
H(13) H(12) 3.37(5) 2_746

loop_
_geom_torsion_atom_site_label_1
_geom_torsion_atom_site_label_2
_geom_torsion_atom_site_label_3
_geom_torsion_atom_site_label_4
_geom_torsion
_geom_torsion_site_symmetry_1
_geom_torsion_site_symmetry_3
_geom_torsion_site_symmetry_4
C(2) C(1) C(11) C(2) -2.3(5) . 3_757 3_757
C(2) C(1) C(11) C(10) 178.2(3) . 3_757 3_757
C(11) C(1) C(2) C(3) -178.2(3) 3_757 . .
C(11) C(1) C(2) C(11) 2.4(5) 3_757 . .
C(2) C(1) C(12) C(13) -88.7(4) . . .
C(12) C(1) C(2) C(3) -0.0(5) . . .
C(12) C(1) C(2) C(11) -179.5(3) . . .
C(11) C(1) C(12) C(13) 89.5(4) 3_757 . .
C(12) C(1) C(11) C(2) 179.4(3) . 3_757 3_757
C(12) C(1) C(11) C(10) -0.1(4) . 3_757 3_757
C(1) C(2) C(3) C(4) -178.1(3) . . .
C(1) C(2) C(11) C(1) -2.4(5) . . 3_757
C(1) C(2) C(11) C(10) 178.1(3) . . .
C(3) C(2) C(11) C(1) 178.2(3) . . 3_757
C(3) C(2) C(11) C(10) -1.3(5) . . .
C(11) C(2) C(3) C(4) 1.3(5) . . .
C(2) C(3) C(4) C(5) 178.8(3) . . .
C(2) C(3) C(4) C(9) -0.1(4) . . .
C(3) C(4) C(5) C(6) -177.8(4) . . .
C(3) C(4) C(9) C(8) 179.2(3) . . .
C(3) C(4) C(9) C(10) -1.2(5) . . .
C(5) C(4) C(9) C(8) 0.3(5) . . .
C(5) C(4) C(9) C(10) 179.9(3) . . .
C(9) C(4) C(5) C(6) 1.1(6) . . .
C(4) C(5) C(6) C(7) -2.1(6) . . .
C(5) C(6) C(7) C(8) 1.7(7) . . .
C(6) C(7) C(8) C(9) -0.3(6) . . .
C(7) C(8) C(9) C(4) -0.7(6) . . .
C(7) C(8) C(9) C(10) 179.8(4) . . .
C(4) C(9) C(10) C(11) 1.1(5) . . .
C(8) C(9) C(10) C(11) -179.3(3) . . .
C(9) C(10) C(11) C(1) -179.4(3) . . 3_757
C(9) C(10) C(11) C(2) 0.1(4) . . .
C(1) C(12) C(13) C(14) 179.9(3) . . .
